data_2016220
loop_
_publ_author_name
'Arumugam, Nachiappan'
'Lynch, Vincent'
'Steinfink, Hugo'

_publ_section_title
;
 A new pillared lithium bismuth phosphate, LiBi~7.37~P~3~O~19~, with
 elliptical channels
;
_journal_coeditor_code SQ3091
_journal_issue 10
_journal_name_full 'Acta Crystallographica Section C'
_journal_page_first i86
_journal_page_last i88
_journal_paper_doi 10.1107/S0108270107038772
_journal_volume 63
_journal_year 2007
_chemical_formula_iupac 'Li Bi7.37 P3 O19'
_chemical_formula_moiety 'Bi58.94 O152 P24, 8(Li)'
_chemical_formula_sum 'Bi58.94 Li8 O152 P24'
_chemical_formula_weight 15548.92
_chemical_name_common
;
lithium bismuth triphosphate
;
_chemical_name_systematic
;
lithium haptabismuth triphosphorus nonadecaoxide
;
_space_group_IT_number 15
_symmetry_cell_setting monoclinic
_symmetry_space_group_name_Hall '-C 2yc'
_symmetry_space_group_name_H-M 'C 1 2/c 1'
_atom_sites_solution_primary direct
_atom_sites_solution_secondary difmap
_audit_creation_method SHELXL-97
_cell_angle_alpha 90.00
_cell_angle_beta 122.87(3)
_cell_angle_gamma 90.00
_cell_formula_units_Z 1
_cell_length_a 30.796(6)
_cell_length_b 5.2836(11)
_cell_length_c 24.594(5)
_cell_measurement_temperature 293(2)
_cell_volume 3361.1(16)
_computing_cell_refinement 'DENZO--SMN (Otwinowski & Minor, 1997)'
_computing_data_collection 'KappaCCD Server Software (Nonius, 1997)'
_computing_data_reduction DENZO--SMN
_computing_molecular_graphics 'DIAMOND (Brandenburg, 2005)'
_computing_publication_material 'program (reference)?'
_computing_structure_refinement 'SHELXL97 (Sheldrick, 1997)'
_computing_structure_solution 'SHELXS97 (Sheldrick, 1997)'
_diffrn_ambient_temperature 293(2)
_diffrn_measured_fraction_theta_full 0.868
_diffrn_measured_fraction_theta_max 0.868
_diffrn_measurement_device_type 'Nonius KappaCCD'
_diffrn_measurement_method '\f scans, and \w scans with \k offsets'
_diffrn_radiation_monochromator graphite
_diffrn_radiation_source 'fine-focus sealed tube'
_diffrn_radiation_type MoK\a
_diffrn_radiation_wavelength 0.71073
_diffrn_reflns_av_R_equivalents 0.065
_diffrn_reflns_av_sigmaI/netI 0.0394
_diffrn_reflns_limit_h_max 39
_diffrn_reflns_limit_h_min 0
_diffrn_reflns_limit_k_max 6
_diffrn_reflns_limit_k_min 0
_diffrn_reflns_limit_l_max 26
_diffrn_reflns_limit_l_min -31
_diffrn_reflns_number 3845
_diffrn_reflns_theta_full 27.48
_diffrn_reflns_theta_max 27.48
_diffrn_reflns_theta_min 1.73
_exptl_absorpt_coefficient_mu 77.253
_exptl_absorpt_correction_T_max 0.145
_exptl_absorpt_correction_T_min 0.022
_exptl_absorpt_correction_type numerical
_exptl_absorpt_process_details '(SADABS; Sheldrick, 2007)'
_exptl_crystal_colour Green--yellow
_exptl_crystal_density_diffrn 7.682
_exptl_crystal_density_method 'not measured'
_exptl_crystal_description plate
_exptl_crystal_F_000 6492
_exptl_crystal_size_max 0.095
_exptl_crystal_size_mid 0.045
_exptl_crystal_size_min 0.025
_refine_diff_density_max 8.812
_refine_diff_density_min -4.546
_refine_ls_extinction_coef 0.000113(10)
_refine_ls_extinction_expression Fc^*^=kFc[1+0.001xFc^2^\l^3^/sin(2\q)]^-1/4^
_refine_ls_extinction_method SHELXL97
_refine_ls_goodness_of_fit_ref 1.171
_refine_ls_matrix_type full
_refine_ls_number_parameters 164
_refine_ls_number_reflns 3337
_refine_ls_number_restraints 19
_refine_ls_restrained_S_all 1.178
_refine_ls_R_factor_all 0.0493
_refine_ls_R_factor_gt 0.0493
_refine_ls_shift/su_max 0.005
_refine_ls_shift/su_mean 0.00
_refine_ls_structure_factor_coef Fsqd
_refine_ls_weighting_details 'calc w=1/[\s^2^(Fo^2^)+(0.0729P)^2^+434.2758P] where P=(Fo^2^+2Fc^2^)/3'
_refine_ls_weighting_scheme calc
_refine_ls_wR_factor_gt 0.1337
_refine_ls_wR_factor_ref 0.1337
_reflns_number_gt 3337
_reflns_number_total 3337
_reflns_threshold_expression >2sigma(I)
_cod_data_source_file sq3091.cif
_cod_data_source_block I
_cod_original_sg_symbol_H-M 'C 2/c'
_cod_database_code 2016220
_cod_database_fobs_code 2016220

loop_
_symmetry_equiv_pos_as_xyz
'x, y, z'
'-x, y, -z+1/2'
'x+1/2, y+1/2, z'
'-x+1/2, y+1/2, -z+1/2'
'-x, -y, -z'
'x, -y, z-1/2'
'-x+1/2, -y+1/2, -z'
'x+1/2, -y+1/2, z-1/2'

loop_
_atom_site_type_symbol
_atom_site_label
_atom_site_fract_x
_atom_site_fract_y
_atom_site_fract_z
_atom_site_U_iso_or_equiv
_atom_site_adp_type
_atom_site_calc_flag
_atom_site_refinement_flags
_atom_site_occupancy
Bi Bi1 0.06705(2) 0.97528(12) 0.01639(3) 0.00510(19) Uani d . 1
Bi Bi2 0.23997(2) 0.47138(12) 0.29705(3) 0.00537(18) Uani d . 1
Bi Bi3 0.02906(3) 0.48930(11) 0.08829(3) 0.00657(19) Uani d . 1
Bi Bi4 0.13587(2) 0.00884(11) 0.19803(3) 0.00562(19) Uani d . 1
Bi Bi5 0.16158(2) 0.50367(11) 0.11745(3) 0.00493(19) Uani d . 1
Bi Bi6 0.28079(3) 0.52892(12) 0.09630(3) 0.0104(2) Uani d . 1
Bi Bi7 0.11038(3) 0.54344(13) -0.07078(4) 0.0138(2) Uani d . 1
Bi Bi8 0.0000 0.4882(3) 0.2500 0.0185(5) Uani d SP 0.736(6)
P P1 0.18840(18) 1.0349(9) 0.0315(2) 0.0105(9) Uiso d . 1
P P2 0.0089(2) -0.0025(9) 0.3431(3) 0.0176(11) Uiso d . 1
P P3 0.1304(2) 0.5032(10) 0.3010(3) 0.026(2) Uiso d D 1
Li Li1 -0.0878(16) 0.004(7) 0.189(2) 0.028(9) Uiso d . 1
O O1 0.0006(4) 0.748(2) -0.0002(5) 0.004(2) Uiso d . 1
O O2 0.0972(4) 0.752(2) 0.1074(5) 0.005(2) Uiso d . 1
O O3 0.0972(4) 0.253(2) 0.1104(5) 0.006(2) Uiso d . 1
O O4 0.1975(4) 0.254(2) 0.2057(5) 0.004(2) Uiso d . 1
O O5 0.1970(4) 0.761(2) 0.2021(5) 0.002(2) Uiso d . 1
O O6 0.1735(5) 0.987(2) 0.0822(7) 0.013(3) Uiso d . 1
O O7 0.0803(5) 0.565(3) -0.0140(7) 0.021(3) Uiso d . 1
O O8 0.1446(5) 0.247(2) 0.3393(6) 0.019(3) Uiso d D 1
O O9 0.2631(5) 0.572(3) 0.1647(7) 0.019(3) Uiso d . 1
O O10 0.0505(6) 0.190(3) 0.3515(7) 0.027(3) Uiso d . 1
O O11 0.1922(5) 1.321(3) 0.0250(7) 0.021(3) Uiso d . 1
O O12 -0.0057(6) 0.028(3) 0.3933(8) 0.023(3) Uiso d . 1
O O13 0.1465(9) 0.937(4) -0.0332(11) 0.054(5) Uiso d . 1
O O14 0.1279(8) 0.464(3) 0.2395(8) 0.057(6) Uiso d D 1
O O15 -0.0407(11) 0.070(5) 0.2764(14) 0.078(8) Uiso d . 1
O O16 0.0255(10) -0.264(5) 0.3413(12) 0.080(8) Uiso d . 1
O O17 0.2384(9) 0.906(5) 0.0503(11) 0.066(6) Uiso d . 1
O O18 0.0852(7) 0.621(4) 0.2966(10) 0.077(7) Uiso d D 1
O O19 0.1794(8) 0.680(4) 0.3452(10) 0.098(9) Uiso d D 1

loop_
_atom_site_aniso_label
_atom_site_aniso_U_11
_atom_site_aniso_U_22
_atom_site_aniso_U_33
_atom_site_aniso_U_12
_atom_site_aniso_U_13
_atom_site_aniso_U_23
Bi1 0.0040(3) 0.0075(3) 0.0056(3) -0.00024(19) 0.0038(3) 0.0013(2)
Bi2 0.0071(3) 0.0071(3) 0.0050(3) 0.0002(2) 0.0053(3) -0.0008(2)
Bi3 0.0111(3) 0.0056(3) 0.0073(4) 0.0002(2) 0.0077(3) -0.0001(2)
Bi4 0.0079(3) 0.0068(3) 0.0063(3) -0.0003(2) 0.0065(3) 0.0002(2)
Bi5 0.0071(3) 0.0054(3) 0.0043(3) 0.00082(19) 0.0045(3) -0.00021(19)
Bi6 0.0128(3) 0.0142(4) 0.0111(4) 0.0012(2) 0.0110(3) 0.0009(2)
Bi7 0.0208(4) 0.0158(4) 0.0169(4) -0.0022(3) 0.0181(3) -0.0022(3)
Bi8 0.0292(9) 0.0228(8) 0.0110(8) 0.000 0.0159(7) 0.000

loop_
_atom_type_symbol
_atom_type_description
_atom_type_scat_dispersion_real
_atom_type_scat_dispersion_imag
_atom_type_scat_source
O O 0.0106 0.0060 'International Tables Vol C Tables 4.2.6.8 and 6.1.1.4'
P P 0.1023 0.0942 'International Tables Vol C Tables 4.2.6.8 and 6.1.1.4'
Bi Bi -4.1077 10.2566 'International Tables Vol C Tables 4.2.6.8 and 6.1.1.4'
Li Li -0.0003 0.0001 'International Tables Vol C Tables 4.2.6.8 and 6.1.1.4'

loop_
_geom_angle_atom_site_label_1
_geom_angle_atom_site_label_2
_geom_angle_atom_site_label_3
_geom_angle_site_symmetry_1
_geom_angle_site_symmetry_3
_geom_angle
_geom_angle_publ_flag
O13 P1 O17 . . 108.5(13) no
O13 P1 O11 . . 107.4(10) no
O17 P1 O11 . . 110.8(11) no
O13 P1 O6 . . 109.6(10) no
O17 P1 O6 . . 112.0(11) no
O11 P1 O6 . . 108.4(8) no
O16 P2 O12 . . 112.3(12) no
O16 P2 O10 . . 109.9(12) no
O12 P2 O10 . . 113.7(9) no
O16 P2 O15 . . 110.6(15) no
O12 P2 O15 . . 105.8(13) no
O10 P2 O15 . . 104.1(12) no
O18 P3 O14 . . 117.3(9) no
O18 P3 O8 . . 110.6(9) no
O14 P3 O8 . . 109.6(8) no
O18 P3 O19 . . 108.0(9) no
O14 P3 O19 . . 106.2(9) no
O8 P3 O19 . . 104.1(8) no
O15 Li1 O8 . 2 106(2) no
O15 Li1 O18 . 2_545 93(2) no
O8 Li1 O18 2 2_545 130(2) no
O15 Li1 O10 . 2 100(2) no
O8 Li1 O10 2 2 97.9(17) no
O18 Li1 O10 2_545 2 124(2) no

loop_
_geom_bond_atom_site_label_1
_geom_bond_atom_site_label_2
_geom_bond_site_symmetry_2
_geom_bond_distance
_geom_bond_publ_flag
Bi1 O1 . 2.211(11) yes
Bi1 O2 . 2.239(11) no
Bi1 O1 5_575 2.393(11) no
Bi1 O7 . 2.402(15) no
Bi1 O3 1_565 2.455(11) no
Bi1 O12 6_565 2.611(15) no
Bi1 O6 . 2.760(13) yes
Bi2 O4 . 2.212(11) yes
Bi2 O5 4_545 2.227(11) no
Bi2 O9 4_545 2.334(14) no
Bi2 O4 4 2.464(11) no
Bi2 O5 . 2.489(11) no
Bi2 O6 4_545 2.708(13) no
Bi2 O14 . 2.91(2) no
Bi2 O19 . 2.93(2) yes
Bi3 O1 5_565 2.226(11) yes
Bi3 O3 . 2.241(11) no
Bi3 O1 . 2.305(11) no
Bi3 O2 . 2.340(11) no
Bi3 O12 2 2.647(15) no
Bi3 O7 5_565 2.843(14) yes
Bi4 O4 . 2.219(11) yes
Bi4 O3 . 2.221(11) no
Bi4 O5 1_545 2.251(11) no
Bi4 O2 1_545 2.314(11) no
Bi4 O14 . 2.676(17) yes
Bi5 O5 . 2.215(11) yes
Bi5 O4 . 2.253(11) no
Bi5 O2 . 2.275(11) no
Bi5 O3 . 2.314(11) no
Bi5 O9 . 2.702(14) no
Bi5 O6 . 2.785(12) no
Bi5 O7 . 2.836(14) no
Bi5 O6 1_545 2.947(12) yes
Bi6 O9 . 2.044(15) yes
Bi6 O19 4_545 2.249(19) no
Bi6 O8 4_555 2.273(12) no
Bi6 O17 . 2.31(2) no
Bi6 O11 1_545 2.556(13) yes
Bi7 O7 . 2.055(16) yes
Bi7 O10 6_565 2.283(15) no
Bi7 O13 . 2.30(2) no
Bi7 O11 1_545 2.616(13) no
Bi7 O16 6 2.75(3) no
Bi7 O18 6_565 3.04(2) yes
Bi8 O16 1_565 2.34(2) yes
Bi8 O16 2_565 2.34(2) no
Bi8 O18 . 2.33(3) yes
Bi8 O18 2 2.33(3) no
Bi8 O10 2 2.630(15) no
Bi8 O10 . 2.630(15) yes
Bi8 O15 . 2.79(3) yes
Bi8 O15 2 2.79(3) no
P1 O13 . 1.50(2) no
P1 O17 . 1.51(2) no
P1 O11 . 1.529(15) no
P1 O6 . 1.564(16) no
P2 O16 . 1.48(3) no
P2 O12 . 1.534(18) no
P2 O10 . 1.559(16) no
P2 O15 . 1.57(3) no
P3 O14 . 1.487(17) no
P3 O18 . 1.475(17) no
P3 O8 . 1.571(13) no
P3 O19 . 1.598(18) no
Li1 O15 . 1.86(5) no
Li1 O8 2 1.97(4) no
Li1 O18 2_545 2.05(4) no
Li1 O10 2 2.12(5) no
